data_4066853
loop_
_publ_author_name
'Ho, Chia-Hua'
'Chu, Yen-Yi'
'Lin, Chien-Nan'
'Chen, Horng-Wen'
'Huang, Chung-Yi'
'Shieh, Minghuey'

_publ_section_title
;
 Selenium&#x2212;Manganese Carbonyl Clusters: Synthesis, Reversible
 Transformation, Electrochemical Properties, and Theoretical Calculations
;
_journal_issue 19
_journal_name_full Organometallics
_journal_page_first 4396
_journal_paper_doi 10.1021/om1006819
_journal_volume 29
_journal_year 2010
_chemical_formula_moiety 'C50 H80 Mn6 N4 O18 Se10'
_chemical_formula_sum 'C50 H80 Mn6 N4 O18 Se10'
_chemical_formula_weight 2144.42
_chemical_name_systematic
;
 ?
;
_space_group_IT_number 14
_symmetry_cell_setting monoclinic
_symmetry_space_group_name_Hall '-P 2yn'
_symmetry_space_group_name_H-M 'P 1 21/n 1'
_atom_sites_solution_hydrogens geom
_atom_sites_solution_primary direct
_atom_sites_solution_secondary difmap
_audit_creation_method SHELXL-97
_cell_angle_alpha 90.00
_cell_angle_beta 92.2890(10)
_cell_angle_gamma 90.00
_cell_formula_units_Z 2
_cell_length_a 10.9764(3)
_cell_length_b 13.6988(4)
_cell_length_c 24.3835(9)
_cell_measurement_reflns_used 27203
_cell_measurement_temperature 200(2)
_cell_measurement_theta_max 25.028
_cell_measurement_theta_min 2.037
_cell_volume 3663.5(2)
_computing_cell_refinement 'HKL Scalepack (Otwinowski & Minor 1997)'
_computing_data_collection 'Collect (Nonius BV, 1997-2000)'
_computing_data_reduction 'HKL Denzo and Scalepack (Otwinowski & Minor 19'
_computing_molecular_graphics 'Ortep-3 for Windows (Farrugia, 1997)'
_computing_publication_material 'WinGX publication routines (Farrugia, 1999)'
_computing_structure_refinement 'SHELXL-97 (Sheldrick, 1997)'
_computing_structure_solution 'SHELXS-86 (Sheldrick, 1986)'
_diffrn_ambient_temperature 200(2)
_diffrn_detector_area_resol_mean 9
_diffrn_measured_fraction_theta_full 0.998
_diffrn_measured_fraction_theta_max 0.998
_diffrn_measurement_device_type KappaCCD
_diffrn_measurement_method 'CCD rotation images, thick slices'
_diffrn_radiation_monochromator graphite
_diffrn_radiation_source 'fine-focus sealed tube'
_diffrn_radiation_type MoK\a
_diffrn_radiation_wavelength 0.71073
_diffrn_reflns_av_R_equivalents 0.1091
_diffrn_reflns_av_sigmaI/netI 0.1172
_diffrn_reflns_limit_h_max 12
_diffrn_reflns_limit_h_min -13
_diffrn_reflns_limit_k_max 13
_diffrn_reflns_limit_k_min -16
_diffrn_reflns_limit_l_max 27
_diffrn_reflns_limit_l_min -28
_diffrn_reflns_number 21602
_diffrn_reflns_theta_full 25.01
_diffrn_reflns_theta_max 25.01
_diffrn_reflns_theta_min 2.07
_exptl_absorpt_coefficient_mu 6.033
_exptl_absorpt_correction_T_max 0.6987
_exptl_absorpt_correction_T_min 0.5436
_exptl_absorpt_correction_type multi-scan
_exptl_absorpt_process_details
;
 ?
;
_exptl_crystal_colour black
_exptl_crystal_density_diffrn 1.944
_exptl_crystal_density_method 'not measured'
_exptl_crystal_description prism
_exptl_crystal_F_000 2084
_exptl_crystal_size_max 0.15
_exptl_crystal_size_mid 0.05
_exptl_crystal_size_min 0.03
_refine_diff_density_max 1.837
_refine_diff_density_min -1.663
_refine_diff_density_rms 0.390
_refine_ls_extinction_method none
_refine_ls_goodness_of_fit_ref 1.050
_refine_ls_hydrogen_treatment fixed
_refine_ls_matrix_type full
_refine_ls_number_parameters 434
_refine_ls_number_reflns 6437
_refine_ls_number_restraints 0
_refine_ls_restrained_S_all 1.050
_refine_ls_R_factor_all 0.1354
_refine_ls_R_factor_gt 0.0710
_refine_ls_shift/su_max 0.001
_refine_ls_shift/su_mean 0.000
_refine_ls_structure_factor_coef Fsqd
_refine_ls_weighting_details 'calc w=1/[\s^2^(Fo^2^)+(0.1255P)^2^+0.0000P] where P=(Fo^2^+2Fc^2^)/3'
_refine_ls_weighting_scheme calc
_refine_ls_wR_factor_gt 0.1806
_refine_ls_wR_factor_ref 0.2264
_reflns_number_gt 3898
_reflns_number_total 6437
_reflns_threshold_expression >2sigma(I)
_cod_data_source_file om1006819_si_002.cif
_cod_data_source_block '_[Et4N]4[4]'
_cod_original_sg_symbol_H-M 'P 21/n'
_cod_database_code 4066853

loop_
_symmetry_equiv_pos_as_xyz
'x, y, z'
'-x+1/2, y+1/2, -z+1/2'
'-x, -y, -z'
'x-1/2, -y-1/2, z-1/2'

loop_
_atom_site_label
_atom_site_type_symbol
_atom_site_fract_x
_atom_site_fract_y
_atom_site_fract_z
_atom_site_U_iso_or_equiv
_atom_site_adp_type
_atom_site_occupancy
_atom_site_symmetry_multiplicity
_atom_site_calc_flag
_atom_site_refinement_flags
_atom_site_disorder_assembly
_atom_site_disorder_group
Se1 Se 1.12066(12) 0.17809(10) 0.15568(6) 0.0427(4) Uani 1 1 d . . .
Se2 Se 0.91299(11) 0.18788(9) 0.03379(5) 0.0325(3) Uani 1 1 d . . .
Se3 Se 0.82667(10) 0.27968(9) 0.10429(5) 0.0331(3) Uani 1 1 d . . .
Se4 Se 1.14413(11) 0.32082(10) 0.10381(6) 0.0381(4) Uani 1 1 d . . .
Se5 Se 0.95029(11) 0.42783(9) 0.01601(5) 0.0328(3) Uani 1 1 d . . .
Mn1 Mn 0.91533(17) 0.11647(14) 0.12712(8) 0.0346(5) Uani 1 1 d . . .
Mn2 Mn 1.09187(17) 0.28378(14) 0.00718(8) 0.0361(5) Uani 1 1 d . . .
Mn3 Mn 0.96358(17) 0.42224(13) 0.11981(8) 0.0339(5) Uani 1 1 d . . .
O1 O 0.8699(10) 0.0950(8) 0.2437(5) 0.067(3) Uani 1 1 d . . .
O2 O 0.6836(9) 0.0130(8) 0.1085(4) 0.062(3) Uani 1 1 d . . .
O3 O 1.0495(10) -0.0648(8) 0.1073(5) 0.072(4) Uani 1 1 d . . .
O4 O 1.2314(11) 0.0983(8) 0.0090(5) 0.069(3) Uani 1 1 d . . .
O5 O 1.0292(13) 0.2658(8) -0.1098(5) 0.078(4) Uani 1 1 d . . .
O6 O 1.3098(9) 0.3975(7) -0.0168(5) 0.056(3) Uani 1 1 d . . .
O7 O 1.1480(10) 0.5769(8) 0.1392(4) 0.063(3) Uani 1 1 d . . .
O8 O 0.7594(10) 0.5564(8) 0.1366(5) 0.064(3) Uani 1 1 d . . .
O9 O 0.9773(11) 0.3800(7) 0.2381(5) 0.061(3) Uani 1 1 d . . .
N1 N 0.0908(9) 0.2844(7) 0.4165(4) 0.038(3) Uani 1 1 d . . .
N2 N 0.5099(9) 0.3114(8) 0.2194(5) 0.040(3) Uani 1 1 d . . .
C1 C 0.8920(11) 0.1034(10) 0.1974(6) 0.042(3) Uani 1 1 d . . .
C2 C 0.7721(11) 0.0573(9) 0.1135(5) 0.033(3) Uani 1 1 d . . .
C3 C 1.0013(13) 0.0050(12) 0.1147(6) 0.050(4) Uani 1 1 d . . .
C4 C 1.1729(14) 0.1726(12) 0.0098(6) 0.050(4) Uani 1 1 d . . .
C5 C 1.0501(13) 0.2691(9) -0.0645(6) 0.044(3) Uani 1 1 d . . .
C6 C 1.2237(12) 0.3550(9) -0.0073(6) 0.041(3) Uani 1 1 d . . .
C7 C 1.0755(15) 0.5185(10) 0.1297(6) 0.048(4) Uani 1 1 d . . .
C8 C 0.8361(12) 0.5033(10) 0.1271(5) 0.040(3) Uani 1 1 d . . .
C9 C 0.9713(12) 0.3940(9) 0.1913(7) 0.043(4) Uani 1 1 d . . .
C10 C 0.0218(13) 0.2506(11) 0.3654(6) 0.054(4) Uani 1 1 d . . .
H10A H -0.0317 0.1985 0.3750 0.065 Uiso 1 1 d R . .
H10B H -0.0253 0.3037 0.3501 0.065 Uiso 1 1 d R . .
C11 C 0.0983(19) 0.2108(15) 0.3216(7) 0.093(7) Uani 1 1 d . . .
H11A H 0.0488 0.1899 0.2904 0.112 Uiso 1 1 d R . .
H11B H 0.1456 0.1567 0.3356 0.112 Uiso 1 1 d R . .
H11C H 0.1520 0.2620 0.3107 0.112 Uiso 1 1 d R . .
C12 C 0.1705(10) 0.2034(9) 0.4425(6) 0.041(3) Uani 1 1 d . . .
H12A H 0.2289 0.1832 0.4165 0.049 Uiso 1 1 d R . .
H12B H 0.2125 0.2272 0.4751 0.049 Uiso 1 1 d R . .
C13 C 0.0961(15) 0.1122(12) 0.4580(8) 0.073(5) Uani 1 1 d . . .
H13A H 0.1494 0.0631 0.4736 0.088 Uiso 1 1 d R . .
H13B H 0.0541 0.0868 0.4258 0.088 Uiso 1 1 d R . .
H13C H 0.0377 0.1308 0.4844 0.088 Uiso 1 1 d R . .
C14 C -0.0028(12) 0.3177(11) 0.4559(6) 0.049(4) Uani 1 1 d . . .
H14A H -0.0513 0.3687 0.4392 0.059 Uiso 1 1 d R . .
H14B H -0.0541 0.2633 0.4641 0.059 Uiso 1 1 d R . .
C15 C 0.0468(14) 0.3553(13) 0.5102(6) 0.064(5) Uani 1 1 d . . .
H15A H -0.0186 0.3743 0.5329 0.077 Uiso 1 1 d R . .
H15B H 0.0974 0.4109 0.5035 0.077 Uiso 1 1 d R . .
H15C H 0.0946 0.3054 0.5284 0.077 Uiso 1 1 d R . .
C16 C 0.1803(11) 0.3655(9) 0.4053(6) 0.039(3) Uani 1 1 d . . .
H16A H 0.2179 0.3873 0.4393 0.046 Uiso 1 1 d R . .
H16B H 0.2416 0.3405 0.3821 0.046 Uiso 1 1 d R . .
C17 C 0.1236(13) 0.4538(10) 0.3764(6) 0.052(4) Uani 1 1 d . . .
H17A H 0.1849 0.5021 0.3702 0.063 Uiso 1 1 d R . .
H17B H 0.0627 0.4808 0.3992 0.063 Uiso 1 1 d R . .
H17C H 0.0863 0.4340 0.3419 0.063 Uiso 1 1 d R . .
C19 C 0.518(2) 0.1290(14) 0.2337(9) 0.101(7) Uani 1 1 d . . .
H19A H 0.5462 0.0695 0.2177 0.151 Uiso 1 1 calc R A 1
H19B H 0.4312 0.1255 0.2373 0.151 Uiso 1 1 calc R A 1
H19C H 0.5571 0.1379 0.2692 0.151 Uiso 1 1 calc R A 1
C21 C 0.3182(16) 0.4119(16) 0.2363(8) 0.096(7) Uani 1 1 d . . .
H21A H 0.2315 0.4039 0.2376 0.144 Uiso 1 1 calc R B 1
H21B H 0.3364 0.4589 0.2086 0.144 Uiso 1 1 calc R B 1
H21C H 0.3501 0.4341 0.2713 0.144 Uiso 1 1 calc R B 1
C23 C 0.6955(15) 0.3149(14) 0.2837(7) 0.079(6) Uani 1 1 d . . .
H23A H 0.7215 0.3365 0.3198 0.118 Uiso 1 1 calc R C 1
H23B H 0.7425 0.3476 0.2569 0.118 Uiso 1 1 calc R C 1
H23C H 0.7073 0.2457 0.2809 0.118 Uiso 1 1 calc R C 1
C25 C 0.5008(17) 0.3898(14) 0.1253(8) 0.079(6) Uani 1 1 d . . .
H25A H 0.5349 0.4404 0.1034 0.119 Uiso 1 1 calc R D 1
H25B H 0.4148 0.4006 0.1280 0.119 Uiso 1 1 calc R D 1
H25C H 0.5141 0.3276 0.1084 0.119 Uiso 1 1 calc R D 1
C18 C 0.548(4) 0.213(3) 0.1975(16) 0.066(12) Uani 0.445(17) 1 d P E 1
H18A H 0.5077 0.2033 0.1617 0.079 Uiso 0.445(17) 1 calc PR E 1
H18B H 0.6349 0.2138 0.1925 0.079 Uiso 0.445(17) 1 calc PR E 1
C20 C 0.374(2) 0.319(2) 0.2232(15) 0.051(10) Uani 0.445(17) 1 d P E 1
H20A H 0.3375 0.2978 0.1883 0.061 Uiso 0.445(17) 1 calc PR E 1
H20B H 0.3493 0.2725 0.2506 0.061 Uiso 0.445(17) 1 calc PR E 1
C22 C 0.568(3) 0.337(2) 0.2741(12) 0.044(9) Uani 0.445(17) 1 d P E 1
H22A H 0.5581 0.4071 0.2794 0.053 Uiso 0.445(17) 1 calc PR E 1
H22B H 0.5232 0.3048 0.3022 0.053 Uiso 0.445(17) 1 calc PR E 1
C24 C 0.557(2) 0.391(2) 0.1784(14) 0.042(9) Uani 0.445(17) 1 d P E 1
H24A H 0.5458 0.4549 0.1944 0.051 Uiso 0.445(17) 1 calc PR E 1
H24B H 0.6444 0.3817 0.1749 0.051 Uiso 0.445(17) 1 calc PR E 1
C18' C 0.457(2) 0.221(2) 0.2485(12) 0.055(8) Uani 0.555(17) 1 d P E 2
H18C H 0.4658 0.2299 0.2879 0.066 Uiso 0.555(17) 1 calc PR E 2
H18D H 0.3708 0.2156 0.2388 0.066 Uiso 0.555(17) 1 calc PR E 2
C20' C 0.455(2) 0.395(2) 0.2484(13) 0.063(9) Uani 0.555(17) 1 d P E 2
H20C H 0.4984 0.4541 0.2388 0.076 Uiso 0.555(17) 1 calc PR E 2
H20D H 0.4682 0.3854 0.2876 0.076 Uiso 0.555(17) 1 calc PR E 2
C22' C 0.642(2) 0.319(2) 0.2298(10) 0.052(8) Uani 0.555(17) 1 d P E 2
H22C H 0.6788 0.2673 0.2089 0.063 Uiso 0.555(17) 1 calc PR E 2
H22D H 0.6672 0.3801 0.2138 0.063 Uiso 0.555(17) 1 calc PR E 2
C24' C 0.473(2) 0.309(2) 0.1587(11) 0.050(8) Uani 0.555(17) 1 d P E 2
H24C H 0.5099 0.2520 0.1430 0.061 Uiso 0.555(17) 1 calc PR E 2
H24D H 0.3853 0.2997 0.1558 0.061 Uiso 0.555(17) 1 calc PR E 2

loop_
_atom_site_aniso_label
_atom_site_aniso_U_11
_atom_site_aniso_U_22
_atom_site_aniso_U_33
_atom_site_aniso_U_23
_atom_site_aniso_U_13
_atom_site_aniso_U_12
Se1 0.0398(8) 0.0453(8) 0.0420(9) 0.0040(6) -0.0095(6) -0.0007(6)
Se2 0.0325(7) 0.0340(7) 0.0308(8) -0.0028(6) -0.0011(5) -0.0041(5)
Se3 0.0287(6) 0.0362(7) 0.0346(8) 0.0025(6) 0.0023(5) -0.0029(5)
Se4 0.0321(7) 0.0434(8) 0.0384(8) -0.0038(6) -0.0032(6) -0.0053(6)
Se5 0.0328(7) 0.0341(7) 0.0317(7) -0.0003(6) 0.0036(5) -0.0047(5)
Mn1 0.0341(10) 0.0341(11) 0.0355(12) 0.0062(9) -0.0004(8) -0.0022(8)
Mn2 0.0345(10) 0.0380(11) 0.0361(12) -0.0046(9) 0.0054(9) -0.0035(9)
Mn3 0.0363(10) 0.0358(11) 0.0300(11) -0.0052(9) 0.0038(8) -0.0053(9)
O1 0.082(8) 0.083(8) 0.039(7) 0.016(6) 0.015(6) 0.004(6)
O2 0.044(6) 0.069(7) 0.072(8) 0.013(6) 0.002(5) -0.020(6)
O3 0.060(7) 0.043(6) 0.112(11) -0.007(6) 0.008(6) 0.026(6)
O4 0.074(8) 0.051(7) 0.084(9) 0.000(6) 0.008(6) 0.007(6)
O5 0.143(12) 0.055(7) 0.037(7) -0.012(6) 0.002(7) -0.013(7)
O6 0.038(6) 0.052(6) 0.079(8) 0.000(5) 0.022(5) -0.005(5)
O7 0.071(7) 0.058(7) 0.061(7) 0.001(6) 0.002(6) -0.029(6)
O8 0.060(7) 0.054(7) 0.079(8) 0.000(6) 0.023(6) 0.007(6)
O9 0.089(8) 0.054(7) 0.042(7) 0.002(5) 0.011(6) -0.010(6)
N1 0.034(6) 0.037(6) 0.043(7) -0.001(5) -0.009(5) -0.004(5)
N2 0.030(6) 0.050(7) 0.039(7) 0.001(6) 0.000(5) -0.004(5)
C1 0.035(7) 0.042(8) 0.049(10) 0.011(7) 0.004(7) 0.004(6)
C2 0.035(7) 0.029(7) 0.036(8) 0.000(6) 0.007(6) -0.012(6)
C3 0.049(9) 0.066(11) 0.034(9) 0.009(8) -0.007(7) -0.006(8)
C4 0.057(9) 0.058(10) 0.032(8) 0.002(7) -0.011(7) -0.039(8)
C5 0.063(9) 0.032(8) 0.038(9) -0.002(7) 0.017(7) -0.010(7)
C6 0.033(7) 0.033(7) 0.059(10) -0.007(7) 0.022(7) 0.003(6)
C7 0.074(10) 0.034(8) 0.037(9) -0.005(7) 0.010(7) -0.009(8)
C8 0.040(8) 0.045(8) 0.036(8) -0.004(6) 0.009(6) -0.008(7)
C9 0.040(8) 0.032(8) 0.058(11) -0.005(7) 0.006(7) -0.022(6)
C10 0.042(8) 0.052(9) 0.067(11) -0.001(8) -0.026(8) 0.003(7)
C11 0.120(16) 0.124(17) 0.033(10) -0.039(11) -0.015(10) 0.037(13)
C12 0.022(6) 0.054(9) 0.046(9) 0.005(7) -0.008(6) 0.012(6)
C13 0.062(11) 0.058(11) 0.098(15) 0.007(10) -0.027(10) 0.010(9)
C14 0.031(7) 0.065(10) 0.052(10) 0.000(8) 0.007(6) 0.013(7)
C15 0.063(10) 0.095(13) 0.036(9) 0.000(9) 0.014(8) 0.030(9)
C16 0.028(6) 0.040(8) 0.048(9) -0.004(7) 0.005(6) -0.003(6)
C17 0.037(8) 0.060(9) 0.059(10) 0.012(8) 0.000(7) -0.003(7)
C19 0.120(18) 0.070(14) 0.110(18) 0.029(13) -0.016(14) -0.014(13)
C21 0.053(11) 0.16(2) 0.080(15) -0.013(13) 0.012(10) 0.045(12)
C23 0.063(11) 0.109(15) 0.063(12) -0.033(10) -0.020(9) 0.021(10)
C25 0.090(13) 0.076(12) 0.073(14) 0.041(11) 0.027(11) 0.022(10)
C18 0.07(3) 0.06(3) 0.06(3) 0.02(2) -0.03(2) -0.01(2)
C20 0.024(15) 0.07(2) 0.06(2) -0.013(18) -0.009(14) -0.021(16)
C22 0.050(19) 0.05(2) 0.030(18) -0.008(15) 0.023(15) 0.001(16)
C24 0.024(15) 0.038(18) 0.07(2) -0.003(16) 0.010(15) -0.012(13)
C18' 0.037(14) 0.07(2) 0.057(19) 0.014(15) 0.004(13) -0.007(14)
C20' 0.055(17) 0.054(17) 0.08(2) -0.034(16) -0.002(15) 0.018(14)
C22' 0.055(16) 0.08(2) 0.023(14) -0.009(13) -0.013(12) -0.005(14)
C24' 0.029(13) 0.08(2) 0.044(17) -0.028(15) -0.003(11) 0.001(13)

loop_
_atom_type_symbol
_atom_type_description
_atom_type_scat_dispersion_real
_atom_type_scat_dispersion_imag
_atom_type_scat_source
C C 0.0033 0.0016 'International Tables Vol C Tables 4.2.6.8 and 6.1.1.4'
H H 0.0000 0.0000 'International Tables Vol C Tables 4.2.6.8 and 6.1.1.4'
Se Se -0.0929 2.2259 'International Tables Vol C Tables 4.2.6.8 and 6.1.1.4'
Mn Mn 0.3368 0.7283 'International Tables Vol C Tables 4.2.6.8 and 6.1.1.4'
N N 0.0061 0.0033 'International Tables Vol C Tables 4.2.6.8 and 6.1.1.4'
O O 0.0106 0.0060 'International Tables Vol C Tables 4.2.6.8 and 6.1.1.4'

loop_
_geom_angle_atom_site_label_1
_geom_angle_atom_site_label_2
_geom_angle_atom_site_label_3
_geom_angle
_geom_angle_site_symmetry_1
Se4 Se1 Mn1 104.49(7) .
Se3 Se2 Mn2 104.74(7) .
Se3 Se2 Mn1 62.00(6) .
Mn2 Se2 Mn1 118.17(8) .
Se2 Se3 Mn3 105.78(7) .
Se2 Se3 Mn1 61.31(6) .
Mn3 Se3 Mn1 116.28(8) .
Se1 Se4 Mn2 108.56(7) .
Se1 Se4 Mn3 106.14(8) .
Mn2 Se4 Mn3 96.31(8) .
Se5 Se5 Mn2 109.03(9) 3_765
Se5 Se5 Mn3 109.93(8) 3_765
Mn2 Se5 Mn3 92.89(7) .
C1 Mn1 C2 88.5(6) .
C1 Mn1 C3 100.0(6) .
C2 Mn1 C3 92.7(6) .
C1 Mn1 Se2 160.5(4) .
C2 Mn1 Se2 91.8(4) .
C3 Mn1 Se2 99.4(5) .
C1 Mn1 Se1 85.8(4) .
C2 Mn1 Se1 171.4(4) .
C3 Mn1 Se1 82.0(4) .
Se2 Mn1 Se1 95.71(8) .
C1 Mn1 Se3 103.8(4) .
C2 Mn1 Se3 91.9(4) .
C3 Mn1 Se3 155.8(5) .
Se2 Mn1 Se3 56.69(6) .
Se1 Mn1 Se3 95.72(8) .
C4 Mn2 C6 93.9(6) .
C4 Mn2 C5 92.7(6) .
C6 Mn2 C5 92.6(6) .
C4 Mn2 Se4 92.6(4) .
C6 Mn2 Se4 85.3(5) .
C5 Mn2 Se4 174.4(4) .
C4 Mn2 Se2 86.3(4) .
C6 Mn2 Se2 176.1(5) .
C5 Mn2 Se2 91.2(4) .
Se4 Mn2 Se2 90.89(8) .
C4 Mn2 Se5 169.3(5) .
C6 Mn2 Se5 95.5(4) .
C5 Mn2 Se5 92.1(5) .
Se4 Mn2 Se5 82.98(7) .
Se2 Mn2 Se5 83.97(7) .
C9 Mn3 C8 92.5(6) .
C9 Mn3 C7 91.3(6) .
C8 Mn3 C7 93.6(6) .
C9 Mn3 Se4 91.5(5) .
C8 Mn3 Se4 175.1(4) .
C7 Mn3 Se4 83.5(5) .
C9 Mn3 Se3 89.0(4) .
C8 Mn3 Se3 91.8(4) .
C7 Mn3 Se3 174.5(5) .
Se4 Mn3 Se3 91.03(7) .
C9 Mn3 Se5 169.2(4) .
C8 Mn3 Se5 93.8(4) .
C7 Mn3 Se5 97.1(5) .
Se4 Mn3 Se5 82.72(7) .
Se3 Mn3 Se5 82.01(7) .
C14 N1 C16 110.9(10) .
C14 N1 C10 106.7(10) .
C16 N1 C10 112.6(11) .
C14 N1 C12 110.4(11) .
C16 N1 C12 104.0(9) .
C10 N1 C12 112.3(10) .
C22' N2 C20' 106.2(16) .
C22' N2 C20 164.2(19) .
C20' N2 C20 59.7(17) .
C22' N2 C22 56.3(15) .
C20' N2 C22 63.9(17) .
C20 N2 C22 108.6(19) .
C22' N2 C18 80.8(18) .
C20' N2 C18 168(2) .
C20 N2 C18 112(2) .
C22 N2 C18 114.4(19) .
C22' N2 C24' 113.2(16) .
C20' N2 C24' 112.4(17) .
C20 N2 C24' 80.5(17) .
C22 N2 C24' 163.5(18) .
C18 N2 C24' 72.9(17) .
C22' N2 C18' 111.2(16) .
C20' N2 C18' 103.6(19) .
C20 N2 C18' 68.9(17) .
C22 N2 C18' 86.5(18) .
C18 N2 C18' 64.1(18) .
C24' N2 C18' 109.9(16) .
C22' N2 C24 73.2(16) .
C20' N2 C24 85.4(18) .
C20 N2 C24 110.1(18) .
C22 N2 C24 104.9(18) .
C18 N2 C24 107(2) .
C24' N2 C24 58.6(16) .
C18' N2 C24 167.9(18) .
O1 C1 Mn1 176.4(12) .
O2 C2 Mn1 173.4(12) .
O3 C3 Mn1 177.3(13) .
O4 C4 Mn2 176.3(13) .
O5 C5 Mn2 174.9(13) .
O6 C6 Mn2 177.7(11) .
O7 C7 Mn3 175.6(13) .
O8 C8 Mn3 173.5(13) .
O9 C9 Mn3 177.0(11) .
C11 C10 N1 115.3(12) .
C11 C10 H10A 105.8 .
N1 C10 H10A 108.6 .
C11 C10 H10B 108.0 .
N1 C10 H10B 109.6 .
H10A C10 H10B 109.5 .
C10 C11 H11A 111.0 .
C10 C11 H11B 109.8 .
H11A C11 H11B 109.5 .
C10 C11 H11C 107.6 .
H11A C11 H11C 109.5 .
H11B C11 H11C 109.5 .
C13 C12 N1 112.7(10) .
C13 C12 H12A 107.7 .
N1 C12 H12A 108.6 .
C13 C12 H12B 108.2 .
N1 C12 H12B 110.1 .
H12A C12 H12B 109.5 .
C12 C13 H13A 110.1 .
C12 C13 H13B 109.4 .
H13A C13 H13B 109.5 .
C12 C13 H13C 108.9 .
H13A C13 H13C 109.5 .
H13B C13 H13C 109.5 .
N1 C14 C15 115.7(11) .
N1 C14 H14A 109.3 .
C15 C14 H14A 107.5 .
N1 C14 H14B 108.5 .
C15 C14 H14B 106.2 .
H14A C14 H14B 109.5 .
C14 C15 H15A 110.4 .
C14 C15 H15B 108.3 .
H15A C15 H15B 109.5 .
C14 C15 H15C 109.6 .
H15A C15 H15C 109.5 .
H15B C15 H15C 109.5 .
N1 C16 C17 114.3(10) .
N1 C16 H16A 109.4 .
C17 C16 H16A 107.9 .
N1 C16 H16B 108.6 .
C17 C16 H16B 107.1 .
H16A C16 H16B 109.5 .
C16 C17 H17A 110.2 .
C16 C17 H17B 108.7 .
H17A C17 H17B 109.5 .
C16 C17 H17C 109.5 .
H17A C17 H17C 109.5 .
H17B C17 H17C 109.5 .
C18' C19 C18 66(2) .
C18' C19 H19A 168.4 .
C18 C19 H19A 109.5 .
C18' C19 H19B 63.9 .
C18 C19 H19B 109.5 .
H19A C19 H19B 109.5 .
C18' C19 H19C 82.0 .
C18 C19 H19C 109.5 .
H19A C19 H19C 109.5 .
H19B C19 H19C 109.5 .
C20 C21 C20' 59.8(15) .
C20 C21 H21A 109.5 .
C20' C21 H21A 160.1 .
C20 C21 H21B 109.5 .
C20' C21 H21B 90.3 .
H21A C21 H21B 109.5 .
C20 C21 H21C 109.5 .
C20' C21 H21C 63.7 .
H21A C21 H21C 109.5 .
H21B C21 H21C 109.5 .
C22' C23 C22 58.5(16) .
C22' C23 H23A 158.9 .
C22 C23 H23A 109.5 .
C22' C23 H23B 64.2 .
C22 C23 H23B 109.5 .
H23A C23 H23B 109.5 .
C22' C23 H23C 91.4 .
C22 C23 H23C 109.5 .
H23A C23 H23C 109.5 .
H23B C23 H23C 109.5 .
C24 C25 C24' 65.0(16) .
C24 C25 H25A 109.5 .
C24' C25 H25A 169.5 .
C24 C25 H25B 109.5 .
C24' C25 H25B 81.0 .
H25A C25 H25B 109.5 .
C24 C25 H25C 109.5 .
C24' C25 H25C 66.1 .
H25A C25 H25C 109.5 .
H25B C25 H25C 109.5 .
C19 C18 N2 114(3) .
C19 C18 H18A 108.7 .
N2 C18 H18A 108.7 .
C19 C18 H18B 108.7 .
N2 C18 H18B 108.7 .
H18A C18 H18B 107.6 .
C21 C20 N2 120(2) .
C21 C20 H20A 107.3 .
N2 C20 H20A 107.3 .
C21 C20 H20B 107.3 .
N2 C20 H20B 107.3 .
H20A C20 H20B 106.9 .
C23 C22 N2 118(2) .
C23 C22 H22A 107.8 .
N2 C22 H22A 107.8 .
C23 C22 H22B 107.8 .
N2 C22 H22B 107.8 .
H22A C22 H22B 107.1 .
C25 C24 N2 115.3(19) .
C25 C24 H24A 108.5 .
N2 C24 H24A 108.5 .
C25 C24 H24B 108.5 .
N2 C24 H24B 108.5 .
H24A C24 H24B 107.5 .
C19 C18' N2 112.9(19) .
C19 C18' H18C 109.0 .
N2 C18' H18C 109.0 .
C19 C18' H18D 109.0 .
N2 C18' H18D 109.0 .
H18C C18' H18D 107.8 .
N2 C20' C21 115.7(19) .
N2 C20' H20C 108.4 .
C21 C20' H20C 108.4 .
N2 C20' H20D 108.4 .
C21 C20' H20D 108.4 .
H20C C20' H20D 107.4 .
C23 C22' N2 122(2) .
C23 C22' H22C 106.9 .
N2 C22' H22C 106.9 .
C23 C22' H22D 106.9 .
N2 C22' H22D 106.9 .
H22C C22' H22D 106.7 .
C25 C24' N2 119.5(19) .
C25 C24' H24C 107.5 .
N2 C24' H24C 107.5 .
C25 C24' H24D 107.5 .
N2 C24' H24D 107.5 .
H24C C24' H24D 107.0 .

loop_
_geom_bond_atom_site_label_1
_geom_bond_atom_site_label_2
_geom_bond_distance
_geom_bond_site_symmetry_2
Se1 Se4 2.3483(19) .
Se1 Mn1 2.480(2) .
Se2 Se3 2.3590(18) .
Se2 Mn2 2.471(2) .
Se2 Mn1 2.476(2) .
Se3 Mn3 2.484(2) .
Se3 Mn1 2.492(2) .
Se4 Mn2 2.456(2) .
Se4 Mn3 2.464(2) .
Se5 Se5 2.404(2) 3_765
Se5 Mn2 2.526(2) .
Se5 Mn3 2.531(2) .
Mn1 C1 1.752(16) .
Mn1 C2 1.788(12) .
Mn1 C3 1.827(18) .
Mn2 C4 1.763(18) .
Mn2 C6 1.792(14) .
Mn2 C5 1.800(16) .
Mn3 C9 1.784(17) .
Mn3 C8 1.801(15) .
Mn3 C7 1.812(15) .
O1 C1 1.169(16) .
O2 C2 1.148(14) .
O3 C3 1.111(17) .
O4 C4 1.205(18) .
O5 C5 1.122(16) .
O6 C6 1.142(15) .
O7 C7 1.145(16) .
O8 C8 1.144(15) .
O9 C9 1.158(17) .
N1 C14 1.505(17) .
N1 C16 1.515(16) .
N1 C10 1.505(17) .
N1 C12 1.535(15) .
N2 C22' 1.46(3) .
N2 C20' 1.49(3) .
N2 C20 1.51(3) .
N2 C22 1.50(3) .
N2 C18 1.51(4) .
N2 C24' 1.52(3) .
N2 C18' 1.55(3) .
N2 C24 1.58(3) .
C10 C11 1.49(2) .
C10 H10A 0.9599 .
C10 H10B 0.9600 .
C11 H11A 0.9599 .
C11 H11B 0.9600 .
C11 H11C 0.9599 .
C12 C13 1.55(2) .
C12 H12A 0.9600 .
C12 H12B 0.9600 .
C13 H13A 0.9600 .
C13 H13B 0.9600 .
C13 H13C 0.9601 .
C14 C15 1.50(2) .
C14 H14A 0.9601 .
C14 H14B 0.9600 .
C15 H15A 0.9601 .
C15 H15B 0.9600 .
C15 H15C 0.9600 .
C16 C17 1.520(18) .
C16 H16A 0.9600 .
C16 H16B 0.9600 .
C17 H17A 0.9600 .
C17 H17B 0.9600 .
C17 H17C 0.9601 .
C19 C18' 1.47(3) .
C19 C18 1.50(4) .
C19 H19A 0.9600 .
C19 H19B 0.9600 .
C19 H19C 0.9600 .
C21 C20 1.45(4) .
C21 C20' 1.54(3) .
C21 H21A 0.9600 .
C21 H21B 0.9600 .
C21 H21C 0.9600 .
C23 C22' 1.42(3) .
C23 C22 1.44(3) .
C23 H23A 0.9600 .
C23 H23B 0.9600 .
C23 H23C 0.9600 .
C25 C24 1.41(3) .
C25 C24' 1.41(3) .
C25 H25A 0.9600 .
C25 H25B 0.9600 .
C25 H25C 0.9600 .
C18 H18A 0.9700 .
C18 H18B 0.9700 .
C20 H20A 0.9700 .
C20 H20B 0.9700 .
C22 H22A 0.9700 .
C22 H22B 0.9700 .
C24 H24A 0.9700 .
C24 H24B 0.9700 .
C18' H18C 0.9700 .
C18' H18D 0.9700 .
C20' H20C 0.9700 .
C20' H20D 0.9700 .
C22' H22C 0.9700 .
C22' H22D 0.9700 .
C24' H24C 0.9700 .
C24' H24D 0.9700 .
